data_7112213
loop_
_publ_author_name
'Henrik Braband'
'Michael Benz'
'Yuji Tooyama'
'Roger Alberto'

_publ_section_title
;
 Activation of [^99(m)^TcO4]^-^ by phosphonium cations
;
_journal_name_full Chem.Commun.
_journal_page_first 4126
_journal_paper_doi 10.1039/C4CC00718B
_journal_volume 50
_journal_year 2014
_chemical_formula_moiety 2(C6H15N3TcO3),Br4O5Tc2,CH2Cl2
_chemical_formula_sum 'C13 H32 Br4 Cl2 N6 O11 Tc4'
_chemical_formula_weight 1230.99
_chemical_name_common '[TcO3(Me3tach)][TcO4]'
_chemical_name_systematic
; 
 ? 
;
_space_group_IT_number 2
_symmetry_cell_setting triclinic
_symmetry_space_group_name_Hall '-P 1'
_symmetry_space_group_name_H-M 'P -1'
_atom_sites_solution_hydrogens geom
_atom_sites_solution_primary direct
_atom_sites_solution_secondary difmap
_audit_creation_method SHELXL-97
_cell_angle_alpha 109.775(3)
_cell_angle_beta 97.616(2)
_cell_angle_gamma 96.984(3)
_cell_formula_units_Z 2
_cell_length_a 10.6731(3)
_cell_length_b 12.5422(4)
_cell_length_c 13.5332(3)
_cell_measurement_reflns_used 15426
_cell_measurement_temperature 183(2)
_cell_measurement_theta_max 32.8391
_cell_measurement_theta_min 2.7845
_cell_volume 1662.62(9)
_computing_cell_refinement 'CrysAlis RED (Oxford, 2007)'
_computing_data_collection 'CrysAlis RED (Oxford, 2007)'
_computing_data_reduction 'CrysAlis RED (Oxford, 2007)'
_computing_molecular_graphics 'ORTEP-3 (Farrugia, 1997)'
_computing_publication_material 'SHELXL-97 (Sheldrick, 1997)'
_computing_structure_refinement 'SHELXL-97 (Sheldrick, 2008)'
_computing_structure_solution 'SHELXS-97 (Sheldrick, 1990)'
_diffrn_ambient_temperature 183(2)
_diffrn_detector_area_resol_mean 10.4498
_diffrn_measured_fraction_theta_full 0.997
_diffrn_measured_fraction_theta_max 0.997
_diffrn_measurement_device_type 'Xcalibur, Ruby'
_diffrn_measurement_method '\w scans'
_diffrn_radiation_monochromator graphite
_diffrn_radiation_source 'fine-focus sealed tube'
_diffrn_radiation_type MoK\a
_diffrn_radiation_wavelength 0.71073
_diffrn_reflns_av_R_equivalents 0.0403
_diffrn_reflns_av_sigmaI/netI 0.0325
_diffrn_reflns_limit_h_max 15
_diffrn_reflns_limit_h_min -15
_diffrn_reflns_limit_k_max 17
_diffrn_reflns_limit_k_min -17
_diffrn_reflns_limit_l_max 15
_diffrn_reflns_limit_l_min -19
_diffrn_reflns_number 34931
_diffrn_reflns_theta_full 30.51
_diffrn_reflns_theta_max 30.51
_diffrn_reflns_theta_min 2.79
_exptl_absorpt_coefficient_mu 6.650
_exptl_absorpt_correction_T_max 0.3977
_exptl_absorpt_correction_T_min 0.1957
_exptl_absorpt_correction_type multi-scan
_exptl_absorpt_process_details
;
CrysAlisPro, Agilent Technologies,
Version 1.171.36.20 (release 27-06-2012 CrysAlis171 .NET)
(compiled Jul 11 2012,15:38:31)
Empirical absorption correction using spherical harmonics,
implemented in SCALE3 ABSPACK scaling algorithm.
;
_exptl_crystal_colour orange
_exptl_crystal_density_diffrn 2.459
_exptl_crystal_density_method 'not measured'
_exptl_crystal_description block
_exptl_crystal_F_000 1172
_exptl_crystal_size_max 0.36
_exptl_crystal_size_mid 0.30
_exptl_crystal_size_min 0.17
_refine_diff_density_max 1.045
_refine_diff_density_min -1.448
_refine_diff_density_rms 0.125
_refine_ls_extinction_method none
_refine_ls_goodness_of_fit_ref 1.062
_refine_ls_hydrogen_treatment constr
_refine_ls_matrix_type full
_refine_ls_number_parameters 367
_refine_ls_number_reflns 10118
_refine_ls_number_restraints 0
_refine_ls_restrained_S_all 1.062
_refine_ls_R_factor_all 0.0344
_refine_ls_R_factor_gt 0.0286
_refine_ls_shift/su_max 0.001
_refine_ls_shift/su_mean 0.000
_refine_ls_structure_factor_coef Fsqd
_refine_ls_weighting_details 'calc w=1/[\s^2^(Fo^2^)+(0.0284P)^2^+1.6613P] where P=(Fo^2^+2Fc^2^)/3'
_refine_ls_weighting_scheme calc
_refine_ls_wR_factor_gt 0.0665
_refine_ls_wR_factor_ref 0.0691
_reflns_number_gt 9012
_reflns_number_total 10118
_reflns_threshold_expression >2sigma(I)
_cod_data_source_file c4cc00718b2.cif
_cod_data_source_block c:\hb040313
_cod_original_cell_volume 1662.62(8)
_cod_original_sg_symbol_H-M P-1
_cod_database_code 7112213

loop_
_symmetry_equiv_pos_as_xyz
'x, y, z'
'-x, -y, -z'

loop_
_atom_site_label
_atom_site_type_symbol
_atom_site_fract_x
_atom_site_fract_y
_atom_site_fract_z
_atom_site_U_iso_or_equiv
_atom_site_adp_type
_atom_site_occupancy
_atom_site_symmetry_multiplicity
_atom_site_calc_flag
_atom_site_refinement_flags
Tc1 Tc 0.30197(2) 0.31591(2) 0.315079(19) 0.02154(5) Uani 1 1 d .
O1 O 0.3950(3) 0.44681(19) 0.3847(2) 0.0378(6) Uani 1 1 d .
O2 O 0.1666(3) 0.3329(3) 0.2470(2) 0.0432(6) Uani 1 1 d .
O3 O 0.3836(3) 0.2360(2) 0.22767(19) 0.0352(5) Uani 1 1 d .
N1 N 0.1940(2) 0.1544(2) 0.32588(19) 0.0227(5) Uani 1 1 d .
N2 N 0.3785(2) 0.24989(19) 0.44420(19) 0.0191(4) Uani 1 1 d .
N3 N 0.1982(2) 0.3296(2) 0.4546(2) 0.0238(5) Uani 1 1 d .
C1 C 0.3049(3) 0.1325(2) 0.3880(2) 0.0227(6) Uani 1 1 d .
H1A H 0.3547 0.0826 0.3409 0.027 Uiso 1 1 calc R
H1B H 0.2784 0.0969 0.4387 0.027 Uiso 1 1 calc R
C2 C 0.3106(3) 0.3180(3) 0.5236(2) 0.0247(6) Uani 1 1 d .
H2A H 0.3636 0.3939 0.5679 0.030 Uiso 1 1 calc R
H2B H 0.2847 0.2769 0.5706 0.030 Uiso 1 1 calc R
C3 C 0.1138(3) 0.2166(3) 0.3978(3) 0.0298(7) Uani 1 1 d .
H3B H 0.0928 0.1779 0.4478 0.036 Uiso 1 1 calc R
H3A H 0.0332 0.2241 0.3573 0.036 Uiso 1 1 calc R
C4 C 0.1215(4) 0.0530(3) 0.2349(3) 0.0416(9) Uani 1 1 d .
H4A H 0.1806 0.0172 0.1896 0.050 Uiso 1 1 calc R
H4B H 0.0564 0.0771 0.1930 0.050 Uiso 1 1 calc R
H4C H 0.0795 -0.0027 0.2618 0.050 Uiso 1 1 calc R
C5 C 0.5140(3) 0.2549(3) 0.4881(3) 0.0372(8) Uani 1 1 d .
H5A H 0.5577 0.3354 0.5200 0.045 Uiso 1 1 calc R
H5B H 0.5562 0.2127 0.4306 0.045 Uiso 1 1 calc R
H5C H 0.5182 0.2199 0.5429 0.045 Uiso 1 1 calc R
C6 C 0.1308(4) 0.4224(4) 0.5071(3) 0.0452(10) Uani 1 1 d .
H6A H 0.1905 0.4961 0.5345 0.054 Uiso 1 1 calc R
H6B H 0.0980 0.4077 0.5665 0.054 Uiso 1 1 calc R
H6C H 0.0590 0.4252 0.4553 0.054 Uiso 1 1 calc R
Tc2 Tc -0.12604(2) 0.413648(19) 0.161849(19) 0.02009(5) Uani 1 1 d .
O4 O -0.1257(2) 0.55683(19) 0.2000(2) 0.0359(6) Uani 1 1 d .
O5 O 0.0022(2) 0.3817(2) 0.10324(19) 0.0322(5) Uani 1 1 d .
O6 O -0.1174(2) 0.37600(19) 0.27172(17) 0.0289(5) Uani 1 1 d .
N4 N -0.2406(2) 0.23638(18) 0.05726(18) 0.0172(4) Uani 1 1 d .
N5 N -0.3449(2) 0.38210(19) 0.13355(18) 0.0184(4) Uani 1 1 d .
N6 N -0.2402(2) 0.3868(2) -0.00177(19) 0.0195(4) Uani 1 1 d .
C7 C -0.3583(3) 0.2564(2) 0.1009(2) 0.0185(5) Uani 1 1 d .
H7A H -0.4363 0.2165 0.0458 0.022 Uiso 1 1 calc R
H7B H -0.3608 0.2312 0.1626 0.022 Uiso 1 1 calc R
C8 C -0.3572(3) 0.4162(2) 0.0389(2) 0.0213(5) Uani 1 1 d .
H8B H -0.4354 0.3719 -0.0142 0.026 Uiso 1 1 calc R
H8A H -0.3586 0.4996 0.0589 0.026 Uiso 1 1 calc R
C9 C -0.2460(3) 0.2612(2) -0.0422(2) 0.0198(5) Uani 1 1 d .
H9A H -0.1720 0.2398 -0.0768 0.024 Uiso 1 1 calc R
H9B H -0.3269 0.2207 -0.0934 0.024 Uiso 1 1 calc R
C10 C -0.2010(3) 0.1256(2) 0.0501(2) 0.0244(6) Uani 1 1 d .
H10A H -0.2636 0.0623 -0.0040 0.029 Uiso 1 1 calc R
H10B H -0.1970 0.1166 0.1195 0.029 Uiso 1 1 calc R
H10C H -0.1162 0.1244 0.0299 0.029 Uiso 1 1 calc R
C11 C -0.4250(3) 0.4357(3) 0.2108(3) 0.0276(6) Uani 1 1 d .
H11A H -0.4133 0.4089 0.2710 0.033 Uiso 1 1 calc R
H11B H -0.5155 0.4142 0.1757 0.033 Uiso 1 1 calc R
H11C H -0.3993 0.5196 0.2371 0.033 Uiso 1 1 calc R
C12 C -0.2031(4) 0.4419(3) -0.0764(3) 0.0328(7) Uani 1 1 d .
H12A H -0.1202 0.4237 -0.0942 0.039 Uiso 1 1 calc R
H12B H -0.1957 0.5255 -0.0430 0.039 Uiso 1 1 calc R
H12C H -0.2686 0.4132 -0.1418 0.039 Uiso 1 1 calc R
Tc3 Tc 0.17927(2) 0.186178(19) -0.065074(18) 0.01938(5) Uani 1 1 d .
O7 O 0.1235(3) 0.1187(2) 0.0135(2) 0.0383(6) Uani 1 1 d .
O8 O 0.2974(3) 0.2994(2) 0.0087(2) 0.0429(7) Uani 1 1 d .
O9 O 0.0554(3) 0.2324(2) -0.1211(2) 0.0406(6) Uani 1 1 d .
O10 O 0.2376(2) 0.08679(17) -0.16594(16) 0.0225(4) Uani 1 1 d .
Tc4 Tc 0.33519(2) 0.041851(18) -0.298557(17) 0.01613(5) Uani 1 1 d .
O11 O 0.4126(2) 0.0159(2) -0.39799(18) 0.0300(5) Uani 1 1 d .
Br1 Br 0.42405(3) 0.25644(2) -0.22737(2) 0.02695(7) Uani 1 1 d .
Br2 Br 0.13260(3) 0.07348(3) -0.39176(3) 0.03202(8) Uani 1 1 d .
Br3 Br 0.22712(3) -0.15989(3) -0.33879(2) 0.02668(7) Uani 1 1 d .
Br4 Br 0.50080(3) 0.01051(3) -0.16650(3) 0.02814(7) Uani 1 1 d .
C13 C -0.1289(3) 0.2425(3) -0.3589(3) 0.0318(7) Uani 1 1 d .
H13A H -0.1127 0.1962 -0.4299 0.038 Uiso 1 1 calc R
H13B H -0.0505 0.2551 -0.3053 0.038 Uiso 1 1 calc R
Cl1 Cl -0.16217(8) 0.37641(7) -0.36026(7) 0.03704(18) Uani 1 1 d .
Cl2 Cl -0.25871(9) 0.16650(7) -0.32772(8) 0.03936(19) Uani 1 1 d .

loop_
_atom_site_aniso_label
_atom_site_aniso_U_11
_atom_site_aniso_U_22
_atom_site_aniso_U_33
_atom_site_aniso_U_23
_atom_site_aniso_U_13
_atom_site_aniso_U_12
Tc1 0.02704(12) 0.02051(11) 0.02145(11) 0.00977(9) 0.00970(9) 0.00834(9)
O1 0.0483(15) 0.0207(11) 0.0442(14) 0.0093(10) 0.0151(12) 0.0050(10)
O2 0.0483(15) 0.0596(17) 0.0340(14) 0.0277(12) 0.0062(11) 0.0245(13)
O3 0.0519(15) 0.0276(11) 0.0352(13) 0.0139(10) 0.0262(11) 0.0134(11)
N1 0.0220(11) 0.0237(12) 0.0188(11) 0.0067(9) 0.0003(9) -0.0020(9)
N2 0.0177(10) 0.0158(10) 0.0225(11) 0.0051(8) 0.0023(8) 0.0045(8)
N3 0.0247(12) 0.0303(13) 0.0211(12) 0.0106(10) 0.0090(9) 0.0137(10)
C1 0.0270(14) 0.0162(12) 0.0235(14) 0.0057(10) 0.0052(11) 0.0029(10)
C2 0.0303(14) 0.0265(14) 0.0164(13) 0.0062(11) 0.0017(10) 0.0085(12)
C3 0.0174(13) 0.0479(19) 0.0297(16) 0.0203(14) 0.0064(11) 0.0061(12)
C4 0.047(2) 0.0368(19) 0.0273(17) 0.0081(14) -0.0099(15) -0.0143(16)
C5 0.0200(14) 0.0347(18) 0.052(2) 0.0132(16) -0.0054(14) 0.0072(13)
C6 0.053(2) 0.057(2) 0.040(2) 0.0189(18) 0.0267(17) 0.039(2)
Tc2 0.01816(10) 0.01779(10) 0.02119(11) 0.00724(8) -0.00145(8) -0.00354(8)
O4 0.0369(13) 0.0183(10) 0.0424(14) 0.0078(9) -0.0080(10) -0.0066(9)
O5 0.0198(10) 0.0446(14) 0.0344(13) 0.0199(10) 0.0029(9) -0.0006(9)
O6 0.0301(11) 0.0297(11) 0.0214(10) 0.0077(9) -0.0025(8) -0.0025(9)
N4 0.0192(10) 0.0144(10) 0.0172(10) 0.0058(8) 0.0024(8) 0.0012(8)
N5 0.0186(10) 0.0146(10) 0.0204(11) 0.0041(8) 0.0053(8) 0.0020(8)
N6 0.0208(11) 0.0180(10) 0.0208(11) 0.0099(9) 0.0034(8) 0.0002(9)
C7 0.0209(12) 0.0133(11) 0.0210(13) 0.0059(9) 0.0063(10) -0.0001(9)
C8 0.0212(12) 0.0186(12) 0.0235(14) 0.0072(10) 0.0022(10) 0.0042(10)
C9 0.0234(12) 0.0189(12) 0.0164(12) 0.0065(10) 0.0034(10) 0.0011(10)
C10 0.0323(15) 0.0192(13) 0.0241(14) 0.0091(11) 0.0064(11) 0.0081(11)
C11 0.0297(15) 0.0247(14) 0.0276(15) 0.0051(12) 0.0120(12) 0.0069(12)
C12 0.0452(19) 0.0296(16) 0.0327(17) 0.0214(13) 0.0133(14) 0.0038(14)
Tc3 0.02414(11) 0.01608(10) 0.01804(11) 0.00442(8) 0.00723(8) 0.00553(8)
O7 0.0602(17) 0.0323(12) 0.0323(13) 0.0146(10) 0.0272(12) 0.0161(12)
O8 0.0398(14) 0.0329(13) 0.0371(14) -0.0074(10) 0.0074(11) -0.0049(11)
O9 0.0418(14) 0.0444(15) 0.0452(15) 0.0201(12) 0.0135(11) 0.0256(12)
O10 0.0274(10) 0.0208(9) 0.0211(10) 0.0064(8) 0.0100(8) 0.0079(8)
Tc4 0.01539(9) 0.01691(10) 0.01473(10) 0.00455(8) 0.00246(7) 0.00158(7)
O11 0.0330(11) 0.0300(11) 0.0248(11) 0.0067(9) 0.0111(9) 0.0011(9)
Br1 0.03214(15) 0.01940(13) 0.02810(15) 0.01054(11) 0.00043(12) -0.00003(11)
Br2 0.02419(14) 0.04418(19) 0.03136(16) 0.02153(14) -0.00254(12) 0.00491(13)
Br3 0.02531(14) 0.02359(14) 0.02599(15) 0.00513(11) 0.00429(11) -0.00311(11)
Br4 0.02386(14) 0.02206(14) 0.03382(16) 0.00862(12) -0.00600(11) 0.00337(11)
C13 0.0288(15) 0.0322(16) 0.0340(17) 0.0114(13) 0.0038(13) 0.0076(13)
Cl1 0.0365(4) 0.0315(4) 0.0422(5) 0.0177(3) -0.0016(3) -0.0003(3)
Cl2 0.0436(5) 0.0309(4) 0.0437(5) 0.0163(4) 0.0063(4) 0.0008(4)

loop_
_atom_type_symbol
_atom_type_description
_atom_type_scat_dispersion_real
_atom_type_scat_dispersion_imag
_atom_type_scat_source
C C 0.0033 0.0016 'International Tables Vol C Tables 4.2.6.8 and 6.1.1.4'
H H 0.0000 0.0000 'International Tables Vol C Tables 4.2.6.8 and 6.1.1.4'
N N 0.0061 0.0033 'International Tables Vol C Tables 4.2.6.8 and 6.1.1.4'
O O 0.0106 0.0060 'International Tables Vol C Tables 4.2.6.8 and 6.1.1.4'
Br Br -0.2901 2.4595 'International Tables Vol C Tables 4.2.6.8 and 6.1.1.4'
Tc Tc -1.4390 0.7593 'International Tables Vol C Tables 4.2.6.8 and 6.1.1.4'
Cl Cl 0.1484 0.1585 'International Tables Vol C Tables 4.2.6.8 and 6.1.1.4'

loop_
_geom_angle_atom_site_label_1
_geom_angle_atom_site_label_2
_geom_angle_atom_site_label_3
_geom_angle
O2 Tc1 O3 109.06(13)
O2 Tc1 O1 109.32(14)
O3 Tc1 O1 108.84(12)
O2 Tc1 N1 89.72(12)
O3 Tc1 N1 90.48(10)
O1 Tc1 N1 145.55(11)
O2 Tc1 N2 143.59(11)
O3 Tc1 N2 92.27(11)
O1 Tc1 N2 90.05(11)
N1 Tc1 N2 60.12(8)
O2 Tc1 N3 88.52(11)
O3 Tc1 N3 146.43(10)
O1 Tc1 N3 90.78(11)
N1 Tc1 N3 60.40(9)
N2 Tc1 N3 59.85(9)
C1 N1 C3 110.1(2)
C1 N1 C4 115.0(3)
C3 N1 C4 114.0(3)
C1 N1 Tc1 94.50(16)
C3 N1 Tc1 94.16(18)
C4 N1 Tc1 126.0(2)
C2 N2 C1 110.7(2)
C2 N2 C5 113.0(2)
C1 N2 C5 114.4(2)
C2 N2 Tc1 94.64(16)
C1 N2 Tc1 94.04(16)
C5 N2 Tc1 127.4(2)
C6 N3 C2 114.9(3)
C6 N3 C3 114.2(3)
C2 N3 C3 110.4(2)
C6 N3 Tc1 126.8(2)
C2 N3 Tc1 94.09(16)
C3 N3 Tc1 93.28(17)
N1 C1 N2 101.4(2)
N1 C1 H1A 111.5
N2 C1 H1A 111.5
N1 C1 H1B 111.5
N2 C1 H1B 111.5
H1A C1 H1B 109.3
N2 C2 N3 101.4(2)
N2 C2 H2A 111.5
N3 C2 H2A 111.5
N2 C2 H2B 111.5
N3 C2 H2B 111.5
H2A C2 H2B 109.3
N1 C3 N3 101.9(2)
N1 C3 H3B 111.4
N3 C3 H3B 111.4
N1 C3 H3A 111.4
N3 C3 H3A 111.4
H3B C3 H3A 109.3
N1 C4 H4A 109.5
N1 C4 H4B 109.5
H4A C4 H4B 109.5
N1 C4 H4C 109.5
H4A C4 H4C 109.5
H4B C4 H4C 109.5
N2 C5 H5A 109.5
N2 C5 H5B 109.5
H5A C5 H5B 109.5
N2 C5 H5C 109.5
H5A C5 H5C 109.5
H5B C5 H5C 109.5
N3 C6 H6A 109.5
N3 C6 H6B 109.5
H6A C6 H6B 109.5
N3 C6 H6C 109.5
H6A C6 H6C 109.5
H6B C6 H6C 109.5
O4 Tc2 O5 109.64(12)
O4 Tc2 O6 108.83(12)
O5 Tc2 O6 109.62(11)
O4 Tc2 N6 89.96(10)
O5 Tc2 N6 88.46(10)
O6 Tc2 N6 146.52(9)
O4 Tc2 N4 144.22(10)
O5 Tc2 N4 90.15(10)
O6 Tc2 N4 90.92(9)
N6 Tc2 N4 60.18(8)
O4 Tc2 N5 89.19(10)
O5 Tc2 N5 143.84(10)
O6 Tc2 N5 91.83(10)
N6 Tc2 N5 60.12(8)
N4 Tc2 N5 59.84(8)
C7 N4 C9 110.5(2)
C7 N4 C10 115.2(2)
C9 N4 C10 114.4(2)
C7 N4 Tc2 94.53(14)
C9 N4 Tc2 93.77(15)
C10 N4 Tc2 125.29(17)
C7 N5 C11 115.3(2)
C7 N5 C8 110.4(2)
C11 N5 C8 113.6(2)
C7 N5 Tc2 94.52(15)
C11 N5 Tc2 126.22(18)
C8 N5 Tc2 93.77(15)
C8 N6 C9 110.8(2)
C8 N6 C12 114.8(2)
C9 N6 C12 113.7(2)
C8 N6 Tc2 94.19(16)
C9 N6 Tc2 93.99(16)
C12 N6 Tc2 126.56(19)
N5 C7 N4 101.31(19)
N5 C7 H7A 111.5
N4 C7 H7A 111.5
N5 C7 H7B 111.5
N4 C7 H7B 111.5
H7A C7 H7B 109.3
N6 C8 N5 101.6(2)
N6 C8 H8B 111.5
N5 C8 H8B 111.5
N6 C8 H8A 111.5
N5 C8 H8A 111.5
H8B C8 H8A 109.3
N6 C9 N4 101.5(2)
N6 C9 H9A 111.5
N4 C9 H9A 111.5
N6 C9 H9B 111.5
N4 C9 H9B 111.5
H9A C9 H9B 109.3
N4 C10 H10A 109.5
N4 C10 H10B 109.5
H10A C10 H10B 109.5
N4 C10 H10C 109.5
H10A C10 H10C 109.5
H10B C10 H10C 109.5
N5 C11 H11A 109.5
N5 C11 H11B 109.5
H11A C11 H11B 109.5
N5 C11 H11C 109.5
H11A C11 H11C 109.5
H11B C11 H11C 109.5
N6 C12 H12A 109.5
N6 C12 H12B 109.5
H12A C12 H12B 109.5
N6 C12 H12C 109.5
H12A C12 H12C 109.5
H12B C12 H12C 109.5
O7 Tc3 O8 110.06(14)
O7 Tc3 O9 108.34(13)
O8 Tc3 O9 110.15(14)
O7 Tc3 O10 108.35(10)
O8 Tc3 O10 110.53(11)
O9 Tc3 O10 109.35(11)
Tc3 O10 Tc4 152.39(12)
O11 Tc4 O10 176.52(10)
O11 Tc4 Br3 97.72(8)
O10 Tc4 Br3 85.74(5)
O11 Tc4 Br2 97.75(9)
O10 Tc4 Br2 81.93(6)
Br3 Tc4 Br2 88.053(13)
O11 Tc4 Br4 98.00(9)
O10 Tc4 Br4 82.52(6)
Br3 Tc4 Br4 86.976(13)
Br2 Tc4 Br4 163.985(15)
O11 Tc4 Br1 93.12(8)
O10 Tc4 Br1 83.42(5)
Br3 Tc4 Br1 169.153(14)
Br2 Tc4 Br1 90.745(14)
Br4 Tc4 Br1 91.283(12)
Cl2 C13 Cl1 110.78(18)
Cl2 C13 H13A 109.5
Cl1 C13 H13A 109.5
Cl2 C13 H13B 109.5
Cl1 C13 H13B 109.5
H13A C13 H13B 108.1

loop_
_geom_bond_atom_site_label_1
_geom_bond_atom_site_label_2
_geom_bond_distance
Tc1 O2 1.684(3)
Tc1 O3 1.687(2)
Tc1 O1 1.697(2)
Tc1 N1 2.265(2)
Tc1 N2 2.274(2)
Tc1 N3 2.281(2)
N1 C1 1.468(4)
N1 C3 1.469(4)
N1 C4 1.477(4)
N2 C2 1.464(4)
N2 C1 1.471(3)
N2 C5 1.474(4)
N3 C6 1.468(4)
N3 C2 1.473(4)
N3 C3 1.477(4)
C1 H1A 0.9900
C1 H1B 0.9900
C2 H2A 0.9900
C2 H2B 0.9900
C3 H3B 0.9900
C3 H3A 0.9900
C4 H4A 0.9800
C4 H4B 0.9800
C4 H4C 0.9800
C5 H5A 0.9800
C5 H5B 0.9800
C5 H5C 0.9800
C6 H6A 0.9800
C6 H6B 0.9800
C6 H6C 0.9800
Tc2 O4 1.692(2)
Tc2 O5 1.694(2)
Tc2 O6 1.700(2)
Tc2 N6 2.276(2)
Tc2 N4 2.279(2)
Tc2 N5 2.280(2)
N4 C7 1.471(3)
N4 C9 1.476(4)
N4 C10 1.476(4)
N5 C7 1.469(3)
N5 C11 1.475(4)
N5 C8 1.477(4)
N6 C8 1.468(4)
N6 C9 1.472(4)
N6 C12 1.472(4)
C7 H7A 0.9900
C7 H7B 0.9900
C8 H8B 0.9900
C8 H8A 0.9900
C9 H9A 0.9900
C9 H9B 0.9900
C10 H10A 0.9800
C10 H10B 0.9800
C10 H10C 0.9800
C11 H11A 0.9800
C11 H11B 0.9800
C11 H11C 0.9800
C12 H12A 0.9800
C12 H12B 0.9800
C12 H12C 0.9800
Tc3 O7 1.690(2)
Tc3 O8 1.696(2)
Tc3 O9 1.696(3)
Tc3 O10 1.7512(19)
O10 Tc4 2.1397(19)
Tc4 O11 1.632(2)
Tc4 Br3 2.4941(4)
Tc4 Br2 2.4995(4)
Tc4 Br4 2.5060(4)
Tc4 Br1 2.5405(4)
C13 Cl2 1.764(4)
C13 Cl1 1.764(4)
C13 H13A 0.9900
C13 H13B 0.9900

loop_
_geom_torsion_atom_site_label_1
_geom_torsion_atom_site_label_2
_geom_torsion_atom_site_label_3
_geom_torsion_atom_site_label_4
_geom_torsion
O2 Tc1 N1 C1 -178.65(17)
O3 Tc1 N1 C1 72.29(18)
O1 Tc1 N1 C1 -53.4(3)
N2 Tc1 N1 C1 -20.06(15)
N3 Tc1 N1 C1 -90.20(17)
O2 Tc1 N1 C3 -68.12(19)
O3 Tc1 N1 C3 -177.18(19)
O1 Tc1 N1 C3 57.2(3)
N2 Tc1 N1 C3 90.48(18)
N3 Tc1 N1 C3 20.34(16)
O2 Tc1 N1 C4 55.8(3)
O3 Tc1 N1 C4 -53.3(3)
O1 Tc1 N1 C4 -178.9(3)
N2 Tc1 N1 C4 -145.6(3)
N3 Tc1 N1 C4 144.2(3)
O2 Tc1 N2 C2 -53.2(3)
O3 Tc1 N2 C2 179.61(17)
O1 Tc1 N2 C2 70.76(18)
N1 Tc1 N2 C2 -91.14(17)
N3 Tc1 N2 C2 -20.12(16)
O2 Tc1 N2 C1 57.9(3)
O3 Tc1 N2 C1 -69.25(17)
O1 Tc1 N2 C1 -178.10(17)
N1 Tc1 N2 C1 20.00(15)
N3 Tc1 N2 C1 91.02(17)
O2 Tc1 N2 C5 -177.0(3)
O3 Tc1 N2 C5 55.9(3)
O1 Tc1 N2 C5 -53.0(2)
N1 Tc1 N2 C5 145.1(3)
N3 Tc1 N2 C5 -143.9(3)
O2 Tc1 N3 C6 -53.5(3)
O3 Tc1 N3 C6 -177.0(3)
O1 Tc1 N3 C6 55.8(3)
N1 Tc1 N3 C6 -144.0(3)
N2 Tc1 N3 C6 145.4(3)
O2 Tc1 N3 C2 -178.93(19)
O3 Tc1 N3 C2 57.6(3)
O1 Tc1 N3 C2 -69.62(19)
N1 Tc1 N3 C2 90.55(18)
N2 Tc1 N3 C2 19.98(15)
O2 Tc1 N3 C3 70.32(19)
O3 Tc1 N3 C3 -53.2(3)
O1 Tc1 N3 C3 179.63(19)
N1 Tc1 N3 C3 -20.20(16)
N2 Tc1 N3 C3 -90.77(18)
C3 N1 C1 N2 -68.1(3)
C4 N1 C1 N2 161.4(3)
Tc1 N1 C1 N2 28.0(2)
C2 N2 C1 N1 68.7(3)
C5 N2 C1 N1 -162.3(3)
Tc1 N2 C1 N1 -27.8(2)
C1 N2 C2 N3 -68.1(3)
C5 N2 C2 N3 162.2(3)
Tc1 N2 C2 N3 28.0(2)
C6 N3 C2 N2 -162.0(3)
C3 N3 C2 N2 67.1(3)
Tc1 N3 C2 N2 -27.9(2)
C1 N1 C3 N3 67.8(3)
C4 N1 C3 N3 -161.2(3)
Tc1 N1 C3 N3 -28.5(2)
C6 N3 C3 N1 161.4(3)
C2 N3 C3 N1 -67.4(3)
Tc1 N3 C3 N1 28.2(2)
O4 Tc2 N4 C7 -53.3(2)
O5 Tc2 N4 C7 -178.62(17)
O6 Tc2 N4 C7 71.75(17)
N6 Tc2 N4 C7 -90.49(16)
N5 Tc2 N4 C7 -19.83(15)
O4 Tc2 N4 C9 57.7(2)
O5 Tc2 N4 C9 -67.66(17)
O6 Tc2 N4 C9 -177.28(16)
N6 Tc2 N4 C9 20.48(14)
N5 Tc2 N4 C9 91.14(17)
O4 Tc2 N4 C10 -178.7(2)
O5 Tc2 N4 C10 56.0(2)
O6 Tc2 N4 C10 -53.7(2)
N6 Tc2 N4 C10 144.1(2)
N5 Tc2 N4 C10 -145.3(2)
O4 Tc2 N5 C7 -178.96(17)
O5 Tc2 N5 C7 57.7(2)
O6 Tc2 N5 C7 -70.15(16)
N6 Tc2 N5 C7 90.61(16)
N4 Tc2 N5 C7 19.85(14)
O4 Tc2 N5 C11 -52.9(2)
O5 Tc2 N5 C11 -176.3(2)
O6 Tc2 N5 C11 55.9(2)
N6 Tc2 N5 C11 -143.3(3)
N4 Tc2 N5 C11 145.9(3)
O4 Tc2 N5 C8 70.16(16)
O5 Tc2 N5 C8 -53.2(2)
O6 Tc2 N5 C8 178.97(16)
N6 Tc2 N5 C8 -20.26(14)
N4 Tc2 N5 C8 -91.03(16)
O4 Tc2 N6 C8 -68.67(17)
O5 Tc2 N6 C8 -178.32(17)
O6 Tc2 N6 C8 57.1(2)
N4 Tc2 N6 C8 90.63(16)
N5 Tc2 N6 C8 20.41(14)
O4 Tc2 N6 C9 -179.85(17)
O5 Tc2 N6 C9 70.51(16)
O6 Tc2 N6 C9 -54.1(2)
N4 Tc2 N6 C9 -20.55(14)
N5 Tc2 N6 C9 -90.77(16)
O4 Tc2 N6 C12 56.6(3)
O5 Tc2 N6 C12 -53.0(3)
O6 Tc2 N6 C12 -177.7(2)
N4 Tc2 N6 C12 -144.1(3)
N5 Tc2 N6 C12 145.7(3)
C11 N5 C7 N4 -161.5(2)
C8 N5 C7 N4 68.1(2)
Tc2 N5 C7 N4 -27.63(19)
C9 N4 C7 N5 -68.1(2)
C10 N4 C7 N5 160.3(2)
Tc2 N4 C7 N5 27.65(19)
C9 N6 C8 N5 67.4(3)
C12 N6 C8 N5 -162.2(2)
Tc2 N6 C8 N5 -28.45(18)
C7 N5 C8 N6 -67.9(2)
C11 N5 C8 N6 160.8(2)
Tc2 N5 C8 N6 28.38(18)
C8 N6 C9 N4 -67.3(3)
C12 N6 C9 N4 161.7(2)
Tc2 N6 C9 N4 28.67(18)
C7 N4 C9 N6 67.6(2)
C10 N4 C9 N6 -160.3(2)
Tc2 N4 C9 N6 -28.63(18)
O7 Tc3 O10 Tc4 -172.6(3)
O8 Tc3 O10 Tc4 -51.9(3)
O9 Tc3 O10 Tc4 69.5(3)
Tc3 O10 Tc4 O11 11.4(18)
Tc3 O10 Tc4 Br3 -162.2(3)
Tc3 O10 Tc4 Br2 -73.6(3)
Tc3 O10 Tc4 Br4 110.3(3)
Tc3 O10 Tc4 Br1 18.1(3)
